data_2232578
loop_
_publ_author_name
'Onakoya, Olamide O.'
'Johnson, Keneshia O.'
'Butcher, Raymond J.'
'Matthews, Jason S.'

_publ_section_title
;
 Bis[methyl 3-(propylamino)but-2-enoato]zinc
;
_journal_coeditor_code BT5685
_journal_issue 12
_journal_name_full 'Acta Crystallographica Section E'
_journal_page_first m1692
_journal_paper_doi 10.1107/S160053681104520X
_journal_volume 67
_journal_year 2011
_chemical_formula_iupac '[Zn(C8 H14 N O2)2]'
_chemical_formula_moiety 'C16 H28 N2 O4 Zn'
_chemical_formula_sum 'C16 H28 N2 O4 Zn'
_chemical_formula_weight 377.77
_chemical_name_systematic
;
Bis[methyl 3-(propylamino)but-2-enoato]zinc
;
_space_group_IT_number 2
_symmetry_cell_setting triclinic
_symmetry_space_group_name_Hall '-P 1'
_symmetry_space_group_name_H-M 'P -1'
_atom_sites_solution_hydrogens geom
_atom_sites_solution_primary direct
_atom_sites_solution_secondary difmap
_audit_creation_method SHELXL-97
_cell_angle_alpha 76.820(3)
_cell_angle_beta 77.381(3)
_cell_angle_gamma 83.413(3)
_cell_formula_units_Z 2
_cell_length_a 7.8087(5)
_cell_length_b 9.4353(6)
_cell_length_c 12.8788(11)
_cell_measurement_reflns_used 7001
_cell_measurement_temperature 103(2)
_cell_measurement_theta_max 24.563
_cell_measurement_theta_min 2.342
_cell_volume 899.46(11)
_computing_cell_refinement 'SAINT (Bruker, 1997)'
_computing_data_collection 'SMART (Bruker, 1997)'
_computing_data_reduction 'SAINT (Bruker, 1997)'
_computing_molecular_graphics 'SHELXTL (Sheldrick, 2008)'
_computing_publication_material 'SHELXTL (Sheldrick, 2008)'
_computing_structure_refinement 'SHELXL97 (Sheldrick, 2008)'
_computing_structure_solution 'SHELXS97 (Sheldrick, 2008)'
_diffrn_ambient_temperature 103(2)
_diffrn_measured_fraction_theta_full 0.988
_diffrn_measured_fraction_theta_max 0.891
_diffrn_measurement_device_type 'Bruker SMART CCD area-detector'
_diffrn_measurement_method 'phi and omega scans'
_diffrn_radiation_monochromator graphite
_diffrn_radiation_source 'fine-focus sealed tube'
_diffrn_radiation_type MoK\a
_diffrn_radiation_wavelength 0.71073
_diffrn_reflns_av_R_equivalents 0.0195
_diffrn_reflns_av_sigmaI/netI 0.0261
_diffrn_reflns_limit_h_max 11
_diffrn_reflns_limit_h_min -9
_diffrn_reflns_limit_k_max 12
_diffrn_reflns_limit_k_min -12
_diffrn_reflns_limit_l_max 18
_diffrn_reflns_limit_l_min -17
_diffrn_reflns_number 9957
_diffrn_reflns_theta_full 25.00
_diffrn_reflns_theta_max 30.67
_diffrn_reflns_theta_min 1.66
_exptl_absorpt_coefficient_mu 1.385
_exptl_absorpt_correction_T_max 0.8404
_exptl_absorpt_correction_T_min 0.4709
_exptl_absorpt_correction_type multi-scan
_exptl_absorpt_process_details '(SADABS; Sheldrick, 2002)'
_exptl_crystal_colour colourless
_exptl_crystal_density_diffrn 1.395
_exptl_crystal_density_method 'not measured'
_exptl_crystal_description plate
_exptl_crystal_F_000 400
_exptl_crystal_size_max 0.64
_exptl_crystal_size_mid 0.51
_exptl_crystal_size_min 0.13
_refine_diff_density_max 0.815
_refine_diff_density_min -0.541
_refine_ls_extinction_method none
_refine_ls_goodness_of_fit_ref 1.001
_refine_ls_hydrogen_treatment constr
_refine_ls_matrix_type full
_refine_ls_number_parameters 214
_refine_ls_number_reflns 4977
_refine_ls_number_restraints 0
_refine_ls_restrained_S_all 1.001
_refine_ls_R_factor_all 0.0312
_refine_ls_R_factor_gt 0.0268
_refine_ls_shift/su_max 0.003
_refine_ls_shift/su_mean 0.000
_refine_ls_structure_factor_coef Fsqd
_refine_ls_weighting_details 'calc w=1/[\s^2^(Fo^2^)+(0.0336P)^2^+0.4769P] where P=(Fo^2^+2Fc^2^)/3'
_refine_ls_weighting_scheme calc
_refine_ls_wR_factor_gt 0.0673
_refine_ls_wR_factor_ref 0.0702
_reflns_number_gt 4508
_reflns_number_total 4977
_reflns_threshold_expression I>2\s(I)
_cod_data_source_file bt5685.cif
_cod_data_source_block I
_cod_database_code 2232578
_cod_database_fobs_code 2232578

loop_
_symmetry_equiv_pos_as_xyz
'x, y, z'
'-x, -y, -z'

loop_
_atom_site_type_symbol
_atom_site_label
_atom_site_fract_x
_atom_site_fract_y
_atom_site_fract_z
_atom_site_U_iso_or_equiv
_atom_site_adp_type
_atom_site_calc_flag
_atom_site_refinement_flags
_atom_site_occupancy
_atom_site_symmetry_multiplicity
Zn Zn 0.54308(2) 0.924864(17) 0.751108(12) 0.01951(5) Uani d . 1 1
O O1A 0.32476(13) 0.81656(11) 0.79509(8) 0.0236(2) Uani d . 1 1
O O2A 0.15956(15) 0.64045(12) 0.90620(9) 0.0302(2) Uani d . 1 1
O O1B 0.46956(13) 1.13117(11) 0.69599(8) 0.02141(19) Uani d . 1 1
O O2B 0.47457(14) 1.33455(11) 0.56379(8) 0.0244(2) Uani d . 1 1
N N1A 0.61225(15) 0.87359(13) 0.89469(9) 0.0202(2) Uani d . 1 1
N N1B 0.69909(15) 0.88855(13) 0.61512(9) 0.0199(2) Uani d . 1 1
C C1A 0.0663(2) 0.65066(19) 0.82025(14) 0.0326(3) Uani d . 1 1
H H1AA -0.0258 0.5813 0.8439 0.049 Uiso calc R 1 1
H H1AB 0.1483 0.6278 0.7560 0.049 Uiso calc R 1 1
H H1AC 0.0127 0.7499 0.8021 0.049 Uiso calc R 1 1
C C2A 0.30075(18) 0.72305(15) 0.88369(11) 0.0225(3) Uani d . 1 1
C C3A 0.3992(2) 0.69008(16) 0.96517(11) 0.0246(3) Uani d . 1 1
H H3AA 0.3658 0.6099 1.0233 0.030 Uiso calc R 1 1
C C4A 0.54370(19) 0.76365(15) 0.97014(11) 0.0212(3) Uani d . 1 1
C C5A 0.6216(2) 0.70783(17) 1.07104(12) 0.0276(3) Uani d . 1 1
H H5AA 0.7470 0.6799 1.0496 0.041 Uiso calc R 1 1
H H5AB 0.5609 0.6227 1.1160 0.041 Uiso calc R 1 1
H H5AC 0.6073 0.7848 1.1127 0.041 Uiso calc R 1 1
C C6A 0.75495(18) 0.94490(15) 0.91732(11) 0.0217(3) Uani d . 1 1
H H6AA 0.8526 0.8712 0.9317 0.026 Uiso calc R 1 1
H H6AB 0.7105 0.9852 0.9835 0.026 Uiso calc R 1 1
C C7A 0.8239(2) 1.06658(16) 0.82344(12) 0.0252(3) Uani d . 1 1
H H7AA 0.7286 1.1437 0.8120 0.030 Uiso calc R 1 1
H H7AB 0.8621 1.0279 0.7561 0.030 Uiso calc R 1 1
C C8A 0.9787(2) 1.13208(18) 0.84601(13) 0.0303(3) Uani d . 1 1
H H8AA 1.0179 1.2130 0.7856 0.045 Uiso calc R 1 1
H H8AB 1.0756 1.0571 0.8533 0.045 Uiso calc R 1 1
H H8AC 0.9417 1.1682 0.9136 0.045 Uiso calc R 1 1
C C1B 0.3431(2) 1.40060(16) 0.63758(12) 0.0254(3) Uani d . 1 1
H H1BA 0.3152 1.5019 0.6030 0.038 Uiso calc R 1 1
H H1BB 0.3871 1.3986 0.7036 0.038 Uiso calc R 1 1
H H1BC 0.2367 1.3466 0.6567 0.038 Uiso calc R 1 1
C C2B 0.53266(17) 1.19383(15) 0.59936(11) 0.0198(2) Uani d . 1 1
C C3B 0.65608(19) 1.13903(16) 0.52004(11) 0.0227(3) Uani d . 1 1
H H3BA 0.6949 1.2061 0.4539 0.027 Uiso calc R 1 1
C C4B 0.72970(17) 0.99394(15) 0.52762(11) 0.0203(2) Uani d . 1 1
C C5B 0.8511(2) 0.96427(17) 0.42470(11) 0.0251(3) Uani d . 1 1
H H5BA 0.9607 0.9128 0.4425 0.038 Uiso calc R 1 1
H H5BB 0.8773 1.0569 0.3735 0.038 Uiso calc R 1 1
H H5BC 0.7938 0.9039 0.3915 0.038 Uiso calc R 1 1
C C6B 0.78253(19) 0.74229(15) 0.60851(12) 0.0239(3) Uani d . 1 1
H H6BA 0.9067 0.7392 0.6156 0.029 Uiso calc R 1 1
H H6BB 0.7819 0.7233 0.5361 0.029 Uiso calc R 1 1
C C7B 0.6909(2) 0.62329(16) 0.69560(13) 0.0276(3) Uani d . 1 1
H H7BA 0.5660 0.6270 0.6899 0.033 Uiso calc R 1 1
H H7BB 0.6946 0.6397 0.7683 0.033 Uiso calc R 1 1
C C8B 0.7791(2) 0.47334(17) 0.68364(15) 0.0345(3) Uani d . 1 1
H H8BA 0.7201 0.3983 0.7421 0.052 Uiso calc R 1 1
H H8BB 0.9032 0.4702 0.6881 0.052 Uiso calc R 1 1
H H8BC 0.7706 0.4552 0.6130 0.052 Uiso calc R 1 1

loop_
_atom_site_aniso_label
_atom_site_aniso_U_11
_atom_site_aniso_U_22
_atom_site_aniso_U_33
_atom_site_aniso_U_12
_atom_site_aniso_U_13
_atom_site_aniso_U_23
Zn 0.01943(8) 0.02190(8) 0.01611(8) -0.00083(6) -0.00332(5) -0.00224(5)
O1A 0.0198(5) 0.0271(5) 0.0231(5) -0.0020(4) -0.0047(4) -0.0026(4)
O2A 0.0254(5) 0.0325(6) 0.0328(6) -0.0100(4) -0.0064(4) -0.0023(4)
O1B 0.0212(5) 0.0235(5) 0.0181(4) -0.0015(4) -0.0029(4) -0.0023(4)
O2B 0.0245(5) 0.0230(5) 0.0217(5) 0.0005(4) -0.0015(4) -0.0003(4)
N1A 0.0203(5) 0.0225(5) 0.0181(5) -0.0012(4) -0.0037(4) -0.0048(4)
N1B 0.0175(5) 0.0237(5) 0.0195(5) -0.0019(4) -0.0048(4) -0.0055(4)
C1A 0.0245(7) 0.0379(8) 0.0389(8) -0.0046(6) -0.0085(6) -0.0120(7)
C2A 0.0197(6) 0.0222(6) 0.0244(6) -0.0017(5) -0.0011(5) -0.0054(5)
C3A 0.0273(7) 0.0235(6) 0.0212(6) -0.0043(5) -0.0034(5) -0.0013(5)
C4A 0.0224(6) 0.0223(6) 0.0181(6) 0.0019(5) -0.0033(5) -0.0048(5)
C5A 0.0337(8) 0.0294(7) 0.0189(6) -0.0040(6) -0.0074(5) -0.0003(5)
C6A 0.0203(6) 0.0258(6) 0.0196(6) -0.0016(5) -0.0046(5) -0.0055(5)
C7A 0.0219(7) 0.0296(7) 0.0233(6) -0.0043(5) -0.0044(5) -0.0028(5)
C8A 0.0225(7) 0.0362(8) 0.0323(7) -0.0074(6) -0.0047(6) -0.0054(6)
C1B 0.0256(7) 0.0230(6) 0.0244(6) 0.0011(5) -0.0022(5) -0.0026(5)
C2B 0.0163(6) 0.0224(6) 0.0209(6) -0.0030(5) -0.0062(5) -0.0019(5)
C3B 0.0205(6) 0.0254(6) 0.0196(6) -0.0036(5) -0.0019(5) -0.0005(5)
C4B 0.0152(6) 0.0285(6) 0.0188(6) -0.0034(5) -0.0047(4) -0.0062(5)
C5B 0.0227(7) 0.0326(7) 0.0196(6) -0.0028(5) -0.0016(5) -0.0065(5)
C6B 0.0235(7) 0.0249(6) 0.0237(6) 0.0002(5) -0.0038(5) -0.0076(5)
C7B 0.0242(7) 0.0234(7) 0.0331(7) -0.0011(5) -0.0028(6) -0.0048(6)
C8B 0.0321(8) 0.0245(7) 0.0447(9) 0.0001(6) -0.0043(7) -0.0070(6)

loop_
_atom_type_symbol
_atom_type_description
_atom_type_scat_dispersion_real
_atom_type_scat_dispersion_imag
_atom_type_scat_source
C C 0.0033 0.0016 'International Tables Vol C Tables 4.2.6.8 and 6.1.1.4'
H H 0.0000 0.0000 'International Tables Vol C Tables 4.2.6.8 and 6.1.1.4'
N N 0.0061 0.0033 'International Tables Vol C Tables 4.2.6.8 and 6.1.1.4'
O O 0.0106 0.0060 'International Tables Vol C Tables 4.2.6.8 and 6.1.1.4'
Zn Zn 0.2839 1.4301 'International Tables Vol C Tables 4.2.6.8 and 6.1.1.4'

loop_
_geom_angle_atom_site_label_1
_geom_angle_atom_site_label_2
_geom_angle_atom_site_label_3
_geom_angle
_geom_angle_publ_flag
O1B Zn N1A 117.85(4) y
O1B Zn N1B 97.63(4) y
N1A Zn N1B 123.66(5) y
O1B Zn O1A 106.41(4) y
N1A Zn O1A 96.73(5) y
N1B Zn O1A 114.34(5) y
C2A O1A Zn 119.24(9) n
C2A O2A C1A 116.87(12) n
C2B O1B Zn 120.03(9) n
C2B O2B C1B 117.56(11) n
C4A N1A C6A 117.53(12) n
C4A N1A Zn 120.54(10) n
C6A N1A Zn 121.60(9) n
C4B N1B C6B 118.11(11) n
C4B N1B Zn 121.21(9) n
C6B N1B Zn 120.67(9) n
O2A C1A H1AA 109.5 n
O2A C1A H1AB 109.5 n
H1AA C1A H1AB 109.5 n
O2A C1A H1AC 109.5 n
H1AA C1A H1AC 109.5 n
H1AB C1A H1AC 109.5 n
O1A C2A O2A 117.82(13) n
O1A C2A C3A 129.20(13) n
O2A C2A C3A 112.99(12) n
C2A C3A C4A 126.59(13) n
C2A C3A H3AA 116.7 n
C4A C3A H3AA 116.7 n
N1A C4A C3A 124.94(13) n
N1A C4A C5A 119.84(13) n
C3A C4A C5A 115.22(12) n
C4A C5A H5AA 109.5 n
C4A C5A H5AB 109.5 n
H5AA C5A H5AB 109.5 n
C4A C5A H5AC 109.5 n
H5AA C5A H5AC 109.5 n
H5AB C5A H5AC 109.5 n
N1A C6A C7A 112.03(11) n
N1A C6A H6AA 109.2 n
C7A C6A H6AA 109.2 n
N1A C6A H6AB 109.2 n
C7A C6A H6AB 109.2 n
H6AA C6A H6AB 107.9 n
C6A C7A C8A 110.95(12) n
C6A C7A H7AA 109.5 n
C8A C7A H7AA 109.5 n
C6A C7A H7AB 109.5 n
C8A C7A H7AB 109.5 n
H7AA C7A H7AB 108.0 n
C7A C8A H8AA 109.5 n
C7A C8A H8AB 109.5 n
H8AA C8A H8AB 109.5 n
C7A C8A H8AC 109.5 n
H8AA C8A H8AC 109.5 n
H8AB C8A H8AC 109.5 n
O2B C1B H1BA 109.5 n
O2B C1B H1BB 109.5 n
H1BA C1B H1BB 109.5 n
O2B C1B H1BC 109.5 n
H1BA C1B H1BC 109.5 n
H1BB C1B H1BC 109.5 n
O1B C2B O2B 118.07(12) n
O1B C2B C3B 129.19(13) n
O2B C2B C3B 112.75(12) n
C2B C3B C4B 126.74(13) n
C2B C3B H3BA 116.6 n
C4B C3B H3BA 116.6 n
N1B C4B C3B 124.95(12) n
N1B C4B C5B 120.39(12) n
C3B C4B C5B 114.65(12) n
C4B C5B H5BA 109.5 n
C4B C5B H5BB 109.5 n
H5BA C5B H5BB 109.5 n
C4B C5B H5BC 109.5 n
H5BA C5B H5BC 109.5 n
H5BB C5B H5BC 109.5 n
N1B C6B C7B 112.72(11) n
N1B C6B H6BA 109.0 n
C7B C6B H6BA 109.0 n
N1B C6B H6BB 109.0 n
C7B C6B H6BB 109.0 n
H6BA C6B H6BB 107.8 n
C6B C7B C8B 110.83(13) n
C6B C7B H7BA 109.5 n
C8B C7B H7BA 109.5 n
C6B C7B H7BB 109.5 n
C8B C7B H7BB 109.5 n
H7BA C7B H7BB 108.1 n
C7B C8B H8BA 109.5 n
C7B C8B H8BB 109.5 n
H8BA C8B H8BB 109.5 n
C7B C8B H8BC 109.5 n
H8BA C8B H8BC 109.5 n
H8BB C8B H8BC 109.5 n

loop_
_geom_bond_atom_site_label_1
_geom_bond_atom_site_label_2
_geom_bond_distance
_geom_bond_publ_flag
Zn O1B 1.9784(10) y
Zn N1A 1.9784(12) y
Zn N1B 1.9785(11) y
Zn O1A 1.9963(10) y
O1A C2A 1.2653(17) .
O2A C2A 1.3644(17) .
O2A C1A 1.432(2) .
O1B C2B 1.2666(16) .
O2B C2B 1.3615(16) .
O2B C1B 1.4292(17) .
N1A C4A 1.3218(18) .
N1A C6A 1.4773(18) .
N1B C4B 1.3197(18) .
N1B C6B 1.4694(18) .
C1A H1AA 0.9800 n
C1A H1AB 0.9800 n
C1A H1AC 0.9800 n
C2A C3A 1.392(2) n
C3A C4A 1.411(2) n
C3A H3AA 0.9500 n
C4A C5A 1.515(2) n
C5A H5AA 0.9800 n
C5A H5AB 0.9800 n
C5A H5AC 0.9800 n
C6A C7A 1.515(2) n
C6A H6AA 0.9900 n
C6A H6AB 0.9900 n
C7A C8A 1.527(2) n
C7A H7AA 0.9900 n
C7A H7AB 0.9900 n
C8A H8AA 0.9800 n
C8A H8AB 0.9800 n
C8A H8AC 0.9800 n
C1B H1BA 0.9800 n
C1B H1BB 0.9800 n
C1B H1BC 0.9800 n
C2B C3B 1.3915(19) n
C3B C4B 1.413(2) n
C3B H3BA 0.9500 n
C4B C5B 1.5143(19) n
C5B H5BA 0.9800 n
C5B H5BB 0.9800 n
C5B H5BC 0.9800 n
C6B C7B 1.513(2) n
C6B H6BA 0.9900 n
C6B H6BB 0.9900 n
C7B C8B 1.526(2) n
C7B H7BA 0.9900 n
C7B H7BB 0.9900 n
C8B H8BA 0.9800 n
C8B H8BB 0.9800 n
C8B H8BC 0.9800 n

loop_
_geom_torsion_atom_site_label_1
_geom_torsion_atom_site_label_2
_geom_torsion_atom_site_label_3
_geom_torsion_atom_site_label_4
_geom_torsion
O1B Zn O1A C2A -136.62(10)
N1A Zn O1A C2A -14.94(11)
N1B Zn O1A C2A 116.82(10)
N1A Zn O1B C2B 132.15(10)
N1B Zn O1B C2B -2.54(11)
O1A Zn O1B C2B -120.76(10)
O1B Zn N1A C4A 129.69(10)
N1B Zn N1A C4A -108.15(11)
O1A Zn N1A C4A 17.10(11)
O1B Zn N1A C6A -57.14(11)
N1B Zn N1A C6A 65.01(11)
O1A Zn N1A C6A -169.74(10)
O1B Zn N1B C4B 3.50(11)
N1A Zn N1B C4B -127.45(10)
O1A Zn N1B C4B 115.43(10)
O1B Zn N1B C6B -175.72(10)
N1A Zn N1B C6B 53.32(12)
O1A Zn N1B C6B -63.79(11)
Zn O1A C2A O2A -173.49(9)
Zn O1A C2A C3A 6.7(2)
C1A O2A C2A O1A 9.44(19)
C1A O2A C2A C3A -170.72(13)
O1A C2A C3A C4A 5.2(3)
O2A C2A C3A C4A -174.58(13)
C6A N1A C4A C3A 175.45(13)
Zn N1A C4A C3A -11.12(19)
C6A N1A C4A C5A -4.78(18)
Zn N1A C4A C5A 168.66(10)
C2A C3A C4A N1A -2.6(2)
C2A C3A C4A C5A 177.56(14)
C4A N1A C6A C7A 178.77(12)
Zn N1A C6A C7A 5.41(15)
N1A C6A C7A C8A -176.50(12)
Zn O1B C2B O2B 178.12(9)
Zn O1B C2B C3B -1.2(2)
C1B O2B C2B O1B -1.40(18)
C1B O2B C2B C3B 178.06(12)
O1B C2B C3B C4B 5.5(3)
O2B C2B C3B C4B -173.93(13)
C6B N1B C4B C3B 178.33(13)
Zn N1B C4B C3B -0.91(19)
C6B N1B C4B C5B -1.41(19)
Zn N1B C4B C5B 179.35(10)
C2B C3B C4B N1B -4.1(2)
C2B C3B C4B C5B 175.68(14)
C4B N1B C6B C7B -159.60(13)
Zn N1B C6B C7B 19.65(16)
N1B C6B C7B C8B 178.50(13)
